data_4502253
loop_
_publ_author_name
'Li, Qiao-Yun'
'Yang, Gao-Wen'
'Tang, Xiao-Yan'
'Ma, Yun-Sheng'
'Yao, Wen'
'Zhou, Feng'
'Chen, Juan'
'Zhou, Hao'

_publ_section_title
;
 Constructions of a Set of New Lanthanide-Based Coordination Polymers with
 Hatza Ligands (Hatza = 5-Aminotetrazole&#x2212;1-Acetic Acid)
;
_journal_issue 1
_journal_name_full 'Crystal Growth &amp; Design'
_journal_page_first 165
_journal_paper_doi 10.1021/cg900807t
_journal_volume 10
_journal_year 2010
_chemical_formula_moiety 'C6 H14 Eu N10 O7, Cl'
_chemical_formula_sum 'C6 H14 Cl Eu N10 O7'
_chemical_formula_weight 525.68
_chemical_name_systematic
; 
 ? 
;
_space_group_IT_number 2
_symmetry_cell_setting triclinic
_symmetry_space_group_name_Hall '-P 1'
_symmetry_space_group_name_H-M 'P -1'
_atom_sites_solution_hydrogens geom
_atom_sites_solution_primary direct
_atom_sites_solution_secondary difmap
_audit_creation_method SHELXL-97
_cell_angle_alpha 60.34(2)
_cell_angle_beta 76.87(3)
_cell_angle_gamma 86.754(18)
_cell_formula_units_Z 2
_cell_length_a 9.3212(19)
_cell_length_b 10.141(2)
_cell_length_c 10.197(2)
_cell_measurement_reflns_used 2743
_cell_measurement_temperature 291(2)
_cell_measurement_theta_max 23.19
_cell_measurement_theta_min 2.11
_cell_volume 813.9(3)
_computing_cell_refinement SMART
_computing_data_collection 'SMART (Bruker, 2000)'
_computing_data_reduction 'SAINT (Bruker, 2000)'
_computing_molecular_graphics SHELXTL
_computing_publication_material SHELXTL
_computing_structure_refinement SHELXTL
_computing_structure_solution 'SHELXTL (Bruker, 2000)'
_diffrn_ambient_temperature 291(2)
_diffrn_measured_fraction_theta_full 0.998
_diffrn_measured_fraction_theta_max 0.998
_diffrn_measurement_device_type 'Bruker Smart Apex CCD'
_diffrn_measurement_method 'phi and omega scans'
_diffrn_radiation_monochromator graphite
_diffrn_radiation_source 'sealed tube'
_diffrn_radiation_type MoK\a
_diffrn_radiation_wavelength 0.71073
_diffrn_reflns_av_R_equivalents 0.0367
_diffrn_reflns_av_sigmaI/netI 0.0501
_diffrn_reflns_limit_h_max 11
_diffrn_reflns_limit_h_min -11
_diffrn_reflns_limit_k_max 12
_diffrn_reflns_limit_k_min -12
_diffrn_reflns_limit_l_max 12
_diffrn_reflns_limit_l_min -12
_diffrn_reflns_number 7432
_diffrn_reflns_theta_full 25.99
_diffrn_reflns_theta_max 25.99
_diffrn_reflns_theta_min 3.12
_exptl_absorpt_coefficient_mu 4.074
_exptl_absorpt_correction_T_max 0.41
_exptl_absorpt_correction_T_min 0.32
_exptl_absorpt_correction_type multi-scan
_exptl_absorpt_process_details 'SADABS; Bruker, 2000'
_exptl_crystal_density_diffrn 2.145
_exptl_crystal_density_method 'not measured'
_exptl_crystal_F_000 512
_exptl_crystal_size_max 0.30
_exptl_crystal_size_mid 0.24
_exptl_crystal_size_min 0.22
_refine_diff_density_max 0.793
_refine_diff_density_min -1.570
_refine_diff_density_rms 0.165
_refine_ls_extinction_method none
_refine_ls_goodness_of_fit_ref 1.078
_refine_ls_hydrogen_treatment constr
_refine_ls_matrix_type full
_refine_ls_number_parameters 226
_refine_ls_number_reflns 3202
_refine_ls_number_restraints 0
_refine_ls_restrained_S_all 1.078
_refine_ls_R_factor_all 0.0459
_refine_ls_R_factor_gt 0.0420
_refine_ls_shift/su_max 0.000
_refine_ls_shift/su_mean 0.000
_refine_ls_structure_factor_coef Fsqd
_refine_ls_weighting_details 'calc w=1/[\s^2^(Fo^2^)+(0.05P)^2^+1.66P] where P=(Fo^2^+2Fc^2^)/3'
_refine_ls_weighting_scheme calc
_refine_ls_wR_factor_gt 0.0964
_refine_ls_wR_factor_ref 0.0972
_reflns_number_gt 2874
_reflns_number_total 3202
_reflns_threshold_expression >2sigma(I)
_cod_data_source_file cg900807t_si_004.cif
_cod_data_source_block t
_cod_depositor_comments
;
The following automatic conversions were performed:

'_symmetry_cell_setting' value 'Triclinic' changed to 'triclinic'
according to /home/saulius/struct/CIF-dictionaries/cif_core.dic
dictionary named 'cif_core.dic' version 2.4.2 from 2011-04-26.

Automatic conversion script
Id: cif_fix_values 1715 2011-07-08 13:25:40Z adriana 
;
_cod_original_sg_symbol_H-M 'P-1   '
_cod_database_code 4502253

loop_
_symmetry_equiv_pos_as_xyz
'x, y, z'
'-x, -y, -z'

loop_
_atom_site_label
_atom_site_type_symbol
_atom_site_fract_x
_atom_site_fract_y
_atom_site_fract_z
_atom_site_U_iso_or_equiv
_atom_site_adp_type
_atom_site_occupancy
_atom_site_symmetry_multiplicity
_atom_site_calc_flag
_atom_site_refinement_flags
C1 C 0.2841(7) 0.1744(7) 1.0538(7) 0.0281(12) Uani 1 1 d .
C2 C 0.1552(7) 0.2630(7) 1.0862(8) 0.0327(13) Uani 1 1 d .
C3 C 0.2583(7) 0.4870(7) 1.0893(7) 0.0307(13) Uani 1 1 d .
C4 C 0.5963(6) 0.2293(7) 0.7248(7) 0.0284(12) Uani 1 1 d .
C5 C 0.6151(7) 0.2744(7) 0.5563(7) 0.0315(13) Uani 1 1 d .
H5A H 0.6493 0.1895 0.5416 0.038 Uiso 1 1 calc R
H5B H 0.5205 0.2990 0.5282 0.038 Uiso 1 1 calc R
C6 C 0.8683(7) 0.4076(7) 0.4237(7) 0.0306(12) Uani 1 1 d .
Cl1 Cl 0.8081(2) 0.9475(2) 0.5160(2) 0.0495(4) Uani 1 1 d .
Eu1 Eu 0.64610(3) 0.11206(3) 1.03675(3) 0.02593(12) Uani 1 1 d .
N1 N 0.1978(7) 0.4215(6) 1.0306(7) 0.0352(12) Uani 1 1 d .
H2B H 0.1133 0.2150 1.1984 0.042 Uiso 1 1 d R
H2A H 0.0779 0.2603 1.0388 0.042 Uiso 1 1 d R
N2 N 0.1724(7) 0.5286(7) 0.8904(7) 0.0437(15) Uani 1 1 d .
N3 N 0.2159(9) 0.6560(7) 0.8719(8) 0.0497(17) Uani 1 1 d .
N4 N 0.2748(8) 0.6376(7) 0.9903(7) 0.0406(14) Uani 1 1 d .
N5 N 0.2951(8) 0.4170(7) 1.2259(8) 0.0471(16) Uani 1 1 d .
H5C H 0.3254 0.4582 1.2765 0.057 Uiso 1 1 d R
H5D H 0.2865 0.3148 1.2753 0.057 Uiso 1 1 d R
N6 N 0.7206(6) 0.4053(6) 0.4561(6) 0.0320(11) Uani 1 1 d .
N7 N 0.6766(8) 0.5456(7) 0.3971(8) 0.0499(17) Uani 1 1 d .
N8 N 0.7978(8) 0.6325(7) 0.3351(8) 0.0482(16) Uani 1 1 d .
N9 N 0.9195(7) 0.5508(7) 0.3464(7) 0.0391(13) Uani 1 1 d .
N10 N 0.9460(7) 0.2836(7) 0.4698(8) 0.0474(15) Uani 1 1 d .
H10A H 1.0420 0.3116 0.4346 0.071 Uiso 1 1 d R
H10C H 0.9226 0.2277 0.4315 0.071 Uiso 1 1 d R
O1 O 0.4108(5) 0.2162(5) 1.0433(5) 0.0316(9) Uani 1 1 d .
O2 O 0.2444(5) 0.0614(6) 1.0474(7) 0.0395(11) Uani 1 1 d .
O3 O 0.6625(6) 0.3037(5) 0.7613(5) 0.0356(10) Uani 1 1 d .
O4 O 0.5194(6) 0.1077(5) 0.8260(5) 0.0362(10) Uani 1 1 d .
O5 O 0.8077(6) -0.0489(6) 1.2128(6) 0.0422(11) Uani 1 1 d .
H5F H 0.7673 -0.0629 1.3145 0.051 Uiso 1 1 d R
H5H H 0.8111 -0.1459 1.2174 0.051 Uiso 1 1 d R
O6 O 0.9041(5) 0.1880(6) 0.8987(6) 0.0401(11) Uani 1 1 d .
H6A H 0.9551 0.0994 0.9096 0.048 Uiso 1 1 d R
H6C H 0.9089 0.2575 0.7909 0.048 Uiso 1 1 d R
O7 O 0.5551(6) 0.0909(7) 1.2932(6) 0.0459(12) Uani 1 1 d .
H7A H 0.4512 0.1054 1.3084 0.055 Uiso 1 1 d R
H7B H 0.6058 0.1670 1.2990 0.055 Uiso 1 1 d R

loop_
_atom_site_aniso_label
_atom_site_aniso_U_11
_atom_site_aniso_U_22
_atom_site_aniso_U_33
_atom_site_aniso_U_23
_atom_site_aniso_U_13
_atom_site_aniso_U_12
C1 0.032(3) 0.025(3) 0.029(3) -0.013(2) -0.012(2) 0.004(2)
C2 0.030(3) 0.028(3) 0.041(4) -0.019(3) -0.006(3) 0.000(2)
C3 0.037(3) 0.026(3) 0.031(3) -0.015(3) -0.010(3) 0.002(2)
C4 0.024(3) 0.030(3) 0.028(3) -0.012(3) -0.006(2) -0.001(2)
C5 0.033(3) 0.031(3) 0.031(3) -0.015(3) -0.008(2) -0.004(2)
C6 0.034(3) 0.029(3) 0.027(3) -0.013(2) -0.004(2) -0.002(2)
Cl1 0.0662(12) 0.0433(10) 0.0388(9) -0.0190(8) -0.0145(8) 0.0024(8)
Eu1 0.02937(19) 0.02087(18) 0.02535(18) -0.01069(13) -0.00296(12) -0.00333(11)
N1 0.042(3) 0.024(3) 0.046(3) -0.017(2) -0.024(3) 0.008(2)
N2 0.052(4) 0.033(3) 0.045(4) -0.012(3) -0.027(3) -0.005(3)
N3 0.083(5) 0.025(3) 0.045(4) -0.013(3) -0.031(4) 0.008(3)
N4 0.062(4) 0.028(3) 0.031(3) -0.014(2) -0.008(3) -0.008(3)
N5 0.063(4) 0.035(3) 0.050(4) -0.017(3) -0.034(3) 0.005(3)
N6 0.035(3) 0.026(3) 0.028(3) -0.010(2) -0.004(2) -0.001(2)
N7 0.046(4) 0.028(3) 0.053(4) -0.005(3) -0.010(3) 0.005(3)
N8 0.057(4) 0.025(3) 0.042(4) -0.006(3) 0.001(3) -0.003(3)
N9 0.044(3) 0.033(3) 0.031(3) -0.011(2) -0.001(2) -0.009(2)
N10 0.042(3) 0.039(3) 0.066(4) -0.028(3) -0.016(3) 0.008(3)
O1 0.032(2) 0.019(2) 0.044(3) -0.0159(19) -0.0086(19) 0.0001(16)
O2 0.025(2) 0.041(3) 0.066(3) -0.036(3) -0.010(2) 0.0019(19)
O3 0.052(3) 0.025(2) 0.027(2) -0.0097(18) -0.008(2) -0.007(2)
O4 0.054(3) 0.023(2) 0.030(2) -0.0105(18) -0.011(2) -0.006(2)
O5 0.047(3) 0.038(3) 0.038(3) -0.016(2) -0.016(2) 0.012(2)
O6 0.032(2) 0.033(3) 0.046(3) -0.017(2) 0.004(2) -0.0026(19)
O7 0.043(3) 0.066(4) 0.032(3) -0.028(2) -0.005(2) 0.006(2)

loop_
_atom_type_symbol
_atom_type_description
_atom_type_scat_dispersion_real
_atom_type_scat_dispersion_imag
_atom_type_scat_source
C C 0.0033 0.0016 'International Tables Vol C Tables 4.2.6.8 and 6.1.1.4'
H H 0.0000 0.0000 'International Tables Vol C Tables 4.2.6.8 and 6.1.1.4'
N N 0.0061 0.0033 'International Tables Vol C Tables 4.2.6.8 and 6.1.1.4'
O O 0.0106 0.0060 'International Tables Vol C Tables 4.2.6.8 and 6.1.1.4'
Cl Cl 0.1484 0.1585 'International Tables Vol C Tables 4.2.6.8 and 6.1.1.4'
Eu Eu -0.1578 3.6682 'International Tables Vol C Tables 4.2.6.8 and 6.1.1.4'

loop_
_geom_angle_atom_site_label_1
_geom_angle_atom_site_label_2
_geom_angle_atom_site_label_3
_geom_angle
_geom_angle_site_symmetry_1
_geom_angle_site_symmetry_3
O1 C1 O2 128.0(6) . .
O1 C1 C2 118.4(5) . .
O2 C1 C2 113.6(5) . .
N1 C2 C1 113.3(5) . .
N1 C2 H2B 107.8 . .
C1 C2 H2B 109.7 . .
N1 C2 H2A 108.6 . .
C1 C2 H2A 109.9 . .
H2B C2 H2A 107.4 . .
N1 C3 N5 126.0(6) . .
N1 C3 N4 108.6(5) . .
N5 C3 N4 125.4(6) . .
O3 C4 O4 121.7(6) . .
O3 C4 C5 120.5(5) . .
O4 C4 C5 117.6(5) . .
N6 C5 C4 111.0(5) . .
N6 C5 H5A 109.4 . .
C4 C5 H5A 109.4 . .
N6 C5 H5B 109.4 . .
C4 C5 H5B 109.4 . .
H5A C5 H5B 108.0 . .
N9 C6 N6 107.9(6) . .
N9 C6 N10 127.8(7) . .
N6 C6 N10 124.1(6) . .
O4 Eu1 O1 77.19(15) 2_657 .
O4 Eu1 O2 74.58(16) 2_657 2_657
O1 Eu1 O2 133.56(15) . 2_657
O4 Eu1 O6 139.95(17) 2_657 .
O1 Eu1 O6 140.39(16) . .
O2 Eu1 O6 67.81(16) 2_657 .
O4 Eu1 O7 76.46(18) 2_657 .
O1 Eu1 O7 71.80(17) . .
O2 Eu1 O7 133.49(19) 2_657 .
O6 Eu1 O7 121.17(18) . .
O4 Eu1 O3 123.12(16) 2_657 .
O1 Eu1 O3 77.33(16) . .
O2 Eu1 O3 88.22(17) 2_657 .
O6 Eu1 O3 69.83(17) . .
O7 Eu1 O3 138.27(18) . .
O4 Eu1 O5 85.03(17) 2_657 .
O1 Eu1 O5 140.84(16) . .
O2 Eu1 O5 71.72(17) 2_657 .
O6 Eu1 O5 70.79(18) . .
O7 Eu1 O5 70.22(17) . .
O3 Eu1 O5 140.19(17) . .
O4 Eu1 N4 147.47(18) 2_657 2_667
O1 Eu1 N4 81.86(18) . 2_667
O2 Eu1 N4 136.66(18) 2_657 2_667
O6 Eu1 N4 68.91(19) . 2_667
O7 Eu1 N4 73.48(19) . 2_667
O3 Eu1 N4 74.98(16) . 2_667
O5 Eu1 N4 96.16(19) . 2_667
O4 Eu1 O4 73.89(17) 2_657 .
O1 Eu1 O4 69.49(15) . .
O2 Eu1 O4 67.67(15) 2_657 .
O6 Eu1 O4 102.99(17) . .
O7 Eu1 O4 135.26(16) . .
O3 Eu1 O4 49.64(14) . .
O5 Eu1 O4 137.83(16) . .
N4 Eu1 O4 121.15(16) 2_667 .
O4 Eu1 Eu1 39.66(11) 2_657 2_657
O1 Eu1 Eu1 68.74(10) . 2_657
O2 Eu1 Eu1 65.91(10) 2_657 2_657
O6 Eu1 Eu1 126.70(13) . 2_657
O7 Eu1 Eu1 109.56(13) . 2_657
O3 Eu1 Eu1 83.67(11) . 2_657
O5 Eu1 Eu1 116.20(12) . 2_657
N4 Eu1 Eu1 146.85(15) 2_667 2_657
O4 Eu1 Eu1 34.23(9) . 2_657
C3 N1 N2 109.8(5) . .
C3 N1 C2 132.3(6) . .
N2 N1 C2 117.8(5) . .
N3 N2 N1 105.0(5) . .
N2 N3 N4 112.4(5) . .
C3 N4 N3 104.1(5) . .
C3 N4 Eu1 141.9(4) . 2_667
N3 N4 Eu1 113.8(4) . 2_667
C3 N5 H5C 128.8 . .
C3 N5 H5D 115.4 . .
H5C N5 H5D 115.8 . .
N7 N6 C6 110.3(5) . .
N7 N6 C5 120.9(5) . .
C6 N6 C5 128.4(5) . .
N8 N7 N6 104.9(6) . .
N7 N8 N9 111.7(6) . .
C6 N9 N8 105.1(6) . .
C6 N10 H10A 109.1 . .
C6 N10 H10C 109.1 . .
H10A N10 H10C 109.5 . .
C1 O1 Eu1 135.4(4) . .
C1 O2 Eu1 138.5(4) . 2_657
C4 O3 Eu1 99.1(4) . .
C4 O4 Eu1 166.0(4) . 2_657
C4 O4 Eu1 87.9(4) . .
Eu1 O4 Eu1 106.11(17) 2_657 .
Eu1 O5 H5F 109.3 . .
Eu1 O5 H5H 108.8 . .
H5F O5 H5H 109.5 . .
Eu1 O6 H6A 109.2 . .
Eu1 O6 H6C 109.3 . .
H6A O6 H6C 109.5 . .
Eu1 O7 H7A 109.0 . .
Eu1 O7 H7B 109.9 . .
H7A O7 H7B 109.5 . .

loop_
_geom_bond_atom_site_label_1
_geom_bond_atom_site_label_2
_geom_bond_distance
_geom_bond_site_symmetry_2
C1 O1 1.243(7) .
C1 O2 1.260(8) .
C1 C2 1.532(8) .
C2 N1 1.460(8) .
C2 H2B 0.9789 .
C2 H2A 0.9661 .
C3 N1 1.307(8) .
C3 N5 1.339(8) .
C3 N4 1.348(9) .
C4 O3 1.233(8) .
C4 O4 1.263(7) .
C4 C5 1.510(8) .
C5 N6 1.459(7) .
C5 H5A 0.9700 .
C5 H5B 0.9700 .
C6 N9 1.314(9) .
C6 N6 1.338(8) .
C6 N10 1.339(9) .
Eu1 O4 2.376(4) 2_657
Eu1 O1 2.380(4) .
Eu1 O2 2.402(5) 2_657
Eu1 O6 2.440(5) .
Eu1 O7 2.462(5) .
Eu1 O3 2.475(4) .
Eu1 O5 2.492(5) .
Eu1 N4 2.547(6) 2_667
Eu1 O4 2.695(5) .
Eu1 Eu1 4.0572(10) 2_657
N1 N2 1.362(8) .
N2 N3 1.281(8) .
N3 N4 1.365(9) .
N4 Eu1 2.547(6) 2_667
N5 H5C 0.9016 .
N5 H5D 0.8994 .
N6 N7 1.325(8) .
N7 N8 1.301(9) .
N8 N9 1.361(9) .
N10 H10A 0.8900 .
N10 H10C 0.8900 .
O2 Eu1 2.402(5) 2_657
O4 Eu1 2.376(4) 2_657
O5 H5F 0.9600 .
O5 H5H 0.9598 .
O6 H6A 0.9600 .
O6 H6C 0.9600 .
O7 H7A 0.9600 .
O7 H7B 0.9601 .

loop_
_geom_torsion_atom_site_label_1
_geom_torsion_atom_site_label_2
_geom_torsion_atom_site_label_3
_geom_torsion_atom_site_label_4
_geom_torsion
_geom_torsion_site_symmetry_1
_geom_torsion_site_symmetry_4
O1 C1 C2 N1 27.3(8) . .
O2 C1 C2 N1 -155.3(6) . .
O3 C4 C5 N6 2.2(8) . .
O4 C4 C5 N6 -172.6(5) . .
N5 C3 N1 N2 178.6(7) . .
N4 C3 N1 N2 -0.1(8) . .
N5 C3 N1 C2 -1.2(12) . .
N4 C3 N1 C2 -179.9(6) . .
C1 C2 N1 C3 -82.3(9) . .
C1 C2 N1 N2 97.9(7) . .
C3 N1 N2 N3 -1.7(8) . .
C2 N1 N2 N3 178.2(6) . .
N1 N2 N3 N4 2.9(9) . .
N1 C3 N4 N3 1.7(8) . .
N5 C3 N4 N3 -177.0(7) . .
N1 C3 N4 Eu1 174.5(6) . 2_667
N5 C3 N4 Eu1 -4.3(13) . 2_667
N2 N3 N4 C3 -2.9(9) . .
N2 N3 N4 Eu1 -178.1(5) . 2_667
N9 C6 N6 N7 1.6(8) . .
N10 C6 N6 N7 178.8(7) . .
N9 C6 N6 C5 -171.2(6) . .
N10 C6 N6 C5 6.0(11) . .
C4 C5 N6 N7 -91.2(7) . .
C4 C5 N6 C6 80.9(8) . .
C6 N6 N7 N8 -2.9(8) . .
C5 N6 N7 N8 170.5(6) . .
N6 N7 N8 N9 3.2(9) . .
N6 C6 N9 N8 0.4(7) . .
N10 C6 N9 N8 -176.6(7) . .
N7 N8 N9 C6 -2.3(8) . .
O2 C1 O1 Eu1 -8.8(10) . .
C2 C1 O1 Eu1 168.1(4) . .
O4 Eu1 O1 C1 -25.9(6) 2_657 .
O2 Eu1 O1 C1 27.8(7) 2_657 .
O6 Eu1 O1 C1 137.1(5) . .
O7 Eu1 O1 C1 -105.6(6) . .
O3 Eu1 O1 C1 102.8(6) . .
O5 Eu1 O1 C1 -91.1(6) . .
N4 Eu1 O1 C1 179.2(6) 2_667 .
O4 Eu1 O1 C1 51.5(6) . .
Eu1 Eu1 O1 C1 14.8(5) 2_657 .
O1 C1 O2 Eu1 -16.6(11) . 2_657
C2 C1 O2 Eu1 166.3(5) . 2_657
O4 C4 O3 Eu1 14.0(7) . .
C5 C4 O3 Eu1 -160.6(5) . .
O4 Eu1 O3 C4 -15.7(5) 2_657 .
O1 Eu1 O3 C4 -81.0(4) . .
O2 Eu1 O3 C4 54.5(4) 2_657 .
O6 Eu1 O3 C4 121.5(4) . .
O7 Eu1 O3 C4 -123.9(4) . .
O5 Eu1 O3 C4 112.7(4) . .
N4 Eu1 O3 C4 -165.8(4) 2_667 .
O4 Eu1 O3 C4 -7.3(4) . .
Eu1 Eu1 O3 C4 -11.4(4) 2_657 .
O3 C4 O4 Eu1 166.0(14) . 2_657
C5 C4 O4 Eu1 -19(2) . 2_657
O3 C4 O4 Eu1 -12.7(6) . .
C5 C4 O4 Eu1 162.0(5) . .
O4 Eu1 O4 C4 179.7(5) 2_657 .
O1 Eu1 O4 C4 97.6(4) . .
O2 Eu1 O4 C4 -100.8(4) 2_657 .
O6 Eu1 O4 C4 -41.7(4) . .
O7 Eu1 O4 C4 129.3(4) . .
O3 Eu1 O4 C4 7.0(3) . .
O5 Eu1 O4 C4 -117.3(4) . .
N4 Eu1 O4 C4 31.3(4) 2_667 .
Eu1 Eu1 O4 C4 179.7(5) 2_657 .
O4 Eu1 O4 Eu1 0.0 2_657 2_657
O1 Eu1 O4 Eu1 -82.04(19) . 2_657
O2 Eu1 O4 Eu1 79.6(2) 2_657 2_657
O6 Eu1 O4 Eu1 138.68(18) . 2_657
O7 Eu1 O4 Eu1 -50.4(3) . 2_657
O3 Eu1 O4 Eu1 -172.6(3) . 2_657
O5 Eu1 O4 Eu1 63.1(3) . 2_657
N4 Eu1 O4 Eu1 -148.3(2) 2_667 2_657
